data_1509638
loop_
_publ_author_name
'Arakcheeva, A.V.'
'Karpinskii, O.G.'
'Kolesnichenko, V.E.'

_publ_section_title
;
 Crystal structure of Ag17 Mg54 (epsilon'-phase)
;
_journal_name_full 'Soviet Physics, Crystallography (= Kristallografiya)'
_journal_page_first 907
_journal_page_last 908
_journal_volume 33
_journal_year 1988
_chemical_formula_sum 'Ag17 Mg54'
_space_group_IT_number 71
_symmetry_space_group_name_Hall '-I 2 2'
_symmetry_space_group_name_H-M 'I m m m'
_cell_angle_alpha 90
_cell_angle_beta 90
_cell_angle_gamma 90
_cell_formula_units_Z 2
_cell_length_a 14.24
_cell_length_b 14.209
_cell_length_c 14.663
_cell_volume 2966.855
_citation_journal_id_ASTM SPHCA6
_cod_data_source_file silver1-2_657.cif
_cod_data_source_block Ag17Mg54
_cod_database_code 1509638

loop_
_symmetry_equiv_pos_as_xyz
x,y,z
-x,-y,z
x,-y,-z
-x,y,-z
-x,-y,-z
x,y,-z
-x,y,z
x,-y,z
x+1/2,y+1/2,z+1/2
-x+1/2,-y+1/2,z+1/2
x+1/2,-y+1/2,-z+1/2
-x+1/2,y+1/2,-z+1/2
-x+1/2,-y+1/2,-z+1/2
x+1/2,y+1/2,-z+1/2
-x+1/2,y+1/2,z+1/2
x+1/2,-y+1/2,z+1/2

loop_
_atom_site_label
_atom_site_type_symbol
_atom_site_fract_x
_atom_site_fract_y
_atom_site_fract_z
_atom_site_occupancy
_atom_site_U_iso_or_equiv
Mg10 Mg 0.1829 0 0.0981 1 0.0
Mg9 Mg 0.3211 0 0.3961 1 0.0
Ag3 Ag 0 0 0.1691 1 0.0
Mg11 Mg 0.1079 0.3256 0 1 0.0
Mg12 Mg 0.3902 0.1182 0 1 0.0
Ag1 Ag 0.5 0 0.5 1 0.0
Mg6 Mg 0.5 0 0.1466 1 0.0
Mg1 Mg 0.3827 0.5 0 1 0.0
Ag5 Ag 0.1673 0 0.289 1 0.0
Ag2 Ag 0 0.193 0.5 1 0.0
Ag6 Ag 0.2068 0.1683 0 1 0.0
Mg2 Mg 0.193 0.1887 0.3905 1 0.0
Mg3 Mg 0.1136 0.193 0.179 1 0.0
Mg7 Mg 0 0.1014 0.3341 1 0.0
Ag4 Ag 0 0.298 0.3339 1 0.0
Mg5 Mg 0 0.1133 0 1 0.0
Mg8 Mg 0 0.3891 0.1685 1 0.0
Mg4 Mg 0.3188 0.1182 0.2131 1 0.0
